data_4116714
loop_
_publ_author_name
'F. Albert Cotton'
'Lee M. Daniels'
'Glenn T. Jordan'
'Chun Lin'
'Carlos A. Murillo'

_publ_section_title
;
 Tetranuclear Complexes Containing Quadruply Bonded Dimolybdenum Units
 Joined by \m-Hydride Ions
;
_journal_name_full 'Journal of the American Chemical Society'
_journal_page_first 3398
_journal_page_last 3401
_journal_paper_doi 10.1021/ja973947i
_journal_volume 120
_journal_year 1998
_chemical_compound_source synthesis
_chemical_formula_moiety 'C90 H92 Mo4 N12, C6 H14'
_chemical_formula_sum 'C96 H106 Mo4 N12'
_chemical_formula_weight 1811.67
_space_group_IT_number 14
_symmetry_cell_setting monoclinic
_symmetry_space_group_name_Hall '-P 2yn'
_symmetry_space_group_name_H-M 'P 1 21/n 1'
_atom_sites_solution_hydrogens geom
_atom_sites_solution_primary direct
_atom_sites_solution_secondary difmap
_audit_creation_method SHELXL
_cell_angle_alpha 90.00
_cell_angle_beta 115.97(1)
_cell_angle_gamma 90.00
_cell_formula_units_Z 2
_cell_length_a 16.051(3)
_cell_length_b 17.430(4)
_cell_length_c 17.284(2)
_cell_measurement_reflns_used 178
_cell_measurement_temperature 213(2)
_cell_measurement_theta_max 20.8
_cell_measurement_theta_min 9.1
_cell_volume 4347.3(14)
_computing_cell_refinement MADNES
_computing_data_collection MADNES
_computing_data_reduction PROCOR
_computing_molecular_graphics 'SHELXTL V5.0 (Siemens, 1990)'
_computing_publication_material 'SHELXTL V5.0 (Siemens, 1990)'
_computing_structure_refinement 'SHELXL-93 (Sheldrick, 1993)'
_computing_structure_solution 'SHELXS-86 (Sheldrick, 1990)'
_diffrn_ambient_temperature 213(2)
_diffrn_measurement_device 'Nonius FAST area detector'
_diffrn_measurement_method 'Ellipsoid-mask fitting'
_diffrn_radiation_monochromator graphite
_diffrn_radiation_source 'fine-focus sealed tube'
_diffrn_radiation_type MoK\a
_diffrn_radiation_wavelength 0.71073
_diffrn_reflns_av_R_equivalents 0.0738
_diffrn_reflns_av_sigmaI/netI 0.0538
_diffrn_reflns_limit_h_max 17
_diffrn_reflns_limit_h_min -15
_diffrn_reflns_limit_k_max 18
_diffrn_reflns_limit_k_min -18
_diffrn_reflns_limit_l_max 18
_diffrn_reflns_limit_l_min -18
_diffrn_reflns_number 16075
_diffrn_reflns_theta_max 22.50
_diffrn_reflns_theta_min 2.31
_diffrn_standards_number 'none (area detector data)'
_exptl_absorpt_coefficient_mu 0.617
_exptl_absorpt_correction_type none
_exptl_crystal_colour 'golden orange'
_exptl_crystal_density_diffrn 1.384
_exptl_crystal_description block
_exptl_crystal_F_000 1872
_exptl_crystal_size_max 0.12
_exptl_crystal_size_mid 0.10
_exptl_crystal_size_min 0.08
_refine_diff_density_max 0.785
_refine_diff_density_min -0.535
_refine_diff_density_rms 0.103
_refine_ls_extinction_method none
_refine_ls_goodness_of_fit_all 1.073
_refine_ls_goodness_of_fit_obs 1.081
_refine_ls_hydrogen_treatment mixed
_refine_ls_matrix_type full
_refine_ls_number_parameters 508
_refine_ls_number_reflns 5471
_refine_ls_number_restraints 0
_refine_ls_restrained_S_all 1.098
_refine_ls_restrained_S_obs 1.081
_refine_ls_R_factor_all 0.0864
_refine_ls_R_factor_obs 0.0577
_refine_ls_shift/esd_max -0.008
_refine_ls_shift/esd_mean 0.000
_refine_ls_structure_factor_coef Fsqd
_refine_ls_weighting_details 'w=1/[\s^2^(Fo^2^)+(0.0500P)^2^+29.0000P] where P=(Fo^2^+2Fc^2^)/3'
_refine_ls_weighting_scheme calc
_refine_ls_wR_factor_all 0.1578
_refine_ls_wR_factor_obs 0.1306
_reflns_number_observed 4004
_reflns_number_total 5485
_reflns_observed_criterion >2sigma(I)
_cod_data_source_file ja973947i_1.cif
_cod_data_source_block cmpd_1
_cod_depositor_comments
;
The following automatic conversions were performed:

'_refine_ls_weighting_scheme' value 'calc
w=1/[\s^2^(Fo^2^)+(0.0500P)^2^+29.0000P] where P=(Fo^2^+2Fc^2^)/3'
was changed to 'calc'. New tag '_refine_ls_weighting_details' was
created. The value of the new tag was set to
'w=1/[\s^2^(Fo^2^)+(0.0500P)^2^+29.0000P] where P=(Fo^2^+2Fc^2^)/3'.

Automatic conversion script
Id: cif_fix_values 3143 2015-03-26 13:38:13Z robertas 
;
_cod_original_cell_volume 4347(1)
_cod_database_code 4116714

loop_
_symmetry_equiv_pos_as_xyz
'x, y, z'
'-x+1/2, y+1/2, -z+1/2'
'-x, -y, -z'
'x-1/2, -y-1/2, z-1/2'

loop_
_atom_site_aniso_label
_atom_site_aniso_U_11
_atom_site_aniso_U_22
_atom_site_aniso_U_33
_atom_site_aniso_U_23
_atom_site_aniso_U_13
_atom_site_aniso_U_12
Mo1 0.0165(3) 0.0251(3) 0.0242(3) -0.0014(3) 0.0075(3) -0.0007(3)
Mo2 0.0166(3) 0.0255(3) 0.0235(3) -0.0017(2) 0.0074(3) -0.0007(3)
N1 0.017(3) 0.027(3) 0.023(3) -0.003(2) 0.004(3) -0.007(2)
N2 0.023(3) 0.023(3) 0.025(3) -0.001(2) 0.006(3) 0.001(3)
N3 0.028(3) 0.033(3) 0.025(3) -0.005(3) 0.012(3) -0.002(3)
N4 0.027(3) 0.034(3) 0.023(3) 0.003(3) 0.011(3) 0.001(3)
N5 0.019(3) 0.021(3) 0.031(3) -0.007(2) 0.011(3) -0.004(2)
N6 0.018(3) 0.023(3) 0.025(3) -0.002(2) 0.009(3) -0.010(2)
C1 0.031(4) 0.030(4) 0.030(4) 0.006(3) 0.013(4) 0.003(3)
C2 0.031(4) 0.035(4) 0.047(5) 0.003(4) 0.020(4) 0.005(4)
C3 0.038(5) 0.038(5) 0.065(6) 0.010(4) 0.011(5) -0.013(4)
C4 0.045(5) 0.045(5) 0.065(6) 0.003(4) 0.031(5) -0.010(4)
C5 0.051(6) 0.072(7) 0.104(8) 0.005(6) 0.039(6) -0.020(5)
C6 0.038(5) 0.063(6) 0.058(6) 0.003(5) 0.029(4) -0.003(4)
C7 0.032(4) 0.045(4) 0.037(4) -0.009(4) 0.014(4) -0.013(4)
C8 0.026(4) 0.035(4) 0.025(4) 0.010(3) 0.015(3) 0.011(3)
C9 0.027(4) 0.033(4) 0.054(5) -0.003(4) 0.017(4) -0.006(3)
C10 0.049(5) 0.031(4) 0.047(5) -0.008(4) 0.019(4) 0.007(4)
C11 0.014(4) 0.044(4) 0.035(4) 0.002(3) 0.003(3) 0.007(3)
C12 0.039(5) 0.052(5) 0.081(7) -0.019(5) 0.027(5) 0.008(4)
C13 0.036(5) 0.039(4) 0.045(5) -0.001(4) 0.016(4) 0.000(4)
C14 0.028(4) 0.026(4) 0.043(5) -0.004(3) 0.017(4) 0.004(3)
C15 0.034(5) 0.017(4) 0.028(4) 0.000(3) 0.010(3) -0.004(3)
C16 0.021(4) 0.035(4) 0.026(4) -0.007(3) 0.009(3) -0.006(3)
C17 0.030(5) 0.044(5) 0.035(5) -0.002(4) 0.010(4) -0.003(4)
C18 0.036(5) 0.053(5) 0.043(5) 0.010(4) 0.019(4) 0.002(4)
C19 0.043(5) 0.057(5) 0.032(4) -0.011(4) 0.020(4) -0.022(4)
C20 0.056(6) 0.094(8) 0.055(6) -0.005(5) 0.032(5) -0.010(6)
C21 0.046(5) 0.042(5) 0.045(5) -0.007(4) 0.019(4) -0.001(4)
C22 0.042(5) 0.045(5) 0.032(4) -0.001(3) 0.017(4) -0.006(4)
C23 0.019(4) 0.035(4) 0.032(4) 0.001(3) 0.009(3) 0.006(3)
C24 0.036(5) 0.038(4) 0.041(5) -0.003(4) 0.008(4) -0.007(4)
C25 0.029(5) 0.042(5) 0.045(5) 0.004(4) 0.005(4) 0.005(4)
C26 0.025(4) 0.056(5) 0.038(5) -0.008(4) 0.009(4) 0.008(4)
C27 0.036(5) 0.072(6) 0.047(5) -0.004(4) 0.006(4) 0.016(4)
C28 0.023(5) 0.061(5) 0.033(4) 0.006(4) 0.007(4) -0.008(4)
C29 0.029(5) 0.055(5) 0.028(4) 0.013(4) 0.003(4) -0.008(4)
C30 0.012(4) 0.038(4) 0.023(4) -0.003(3) 0.002(3) -0.009(3)
C31 0.028(4) 0.023(3) 0.025(4) 0.007(3) 0.018(3) 0.012(3)
C32 0.016(4) 0.034(4) 0.036(4) 0.004(3) 0.005(3) 0.003(3)
C33 0.024(4) 0.057(5) 0.041(5) 0.002(4) 0.013(4) -0.002(4)
C34 0.035(5) 0.043(5) 0.046(5) -0.002(4) 0.019(4) 0.010(4)
C35 0.054(6) 0.076(7) 0.102(8) -0.005(6) 0.049(6) 0.011(5)
C36 0.057(6) 0.038(4) 0.047(5) -0.009(4) 0.030(5) 0.003(4)
C37 0.028(4) 0.032(4) 0.037(4) -0.003(3) 0.016(4) -0.001(3)
C38 0.033(4) 0.026(4) 0.023(4) 0.004(3) 0.011(3) -0.002(3)
C39 0.015(4) 0.024(4) 0.036(4) 0.000(3) 0.004(3) -0.003(3)
C40 0.032(4) 0.039(4) 0.048(5) 0.003(4) 0.024(4) 0.003(4)
C41 0.033(5) 0.034(4) 0.038(4) 0.005(3) 0.011(4) 0.000(4)
C42 0.031(5) 0.073(6) 0.073(6) -0.011(5) 0.023(5) -0.018(5)
C43 0.040(5) 0.033(4) 0.042(5) -0.008(3) 0.014(4) -0.010(4)
C44 0.033(4) 0.027(4) 0.044(5) 0.001(3) 0.019(4) 0.003(3)
C45 0.035(5) 0.020(4) 0.029(4) -0.002(3) 0.016(4) 0.002(3)

loop_
_atom_site_label
_atom_site_type_symbol
_atom_site_fract_x
_atom_site_fract_y
_atom_site_fract_z
_atom_site_U_iso_or_equiv
_atom_site_thermal_displace_type
_atom_site_occupancy
_atom_site_calc_flag
_atom_site_refinement_flags
Mo1 Mo 0.38351(4) 0.00531(3) 0.38406(4) 0.0225(2) Uani 1 d .
Mo2 Mo 0.51585(4) -0.00159(3) 0.38879(3) 0.0224(2) Uani 1 d .
H1 H 0.5993(48) -0.0051(38) 0.5027(44) 0.010 Uiso 1 d .
N1 N 0.5315(4) 0.1213(3) 0.3923(3) 0.0238(13) Uani 1 d .
N2 N 0.3843(4) 0.1295(3) 0.3852(3) 0.0253(13) Uani 1 d .
N3 N 0.4612(4) 0.0009(3) 0.2499(3) 0.0284(13) Uani 1 d .
N4 N 0.3157(4) 0.0072(3) 0.2450(3) 0.0278(13) Uani 1 d .
N5 N 0.5147(4) -0.1245(3) 0.3898(3) 0.0236(13) Uani 1 d .
N6 N 0.3689(4) -0.1166(3) 0.3831(3) 0.0223(13) Uani 1 d .
C1 C 0.6123(5) 0.1618(4) 0.3985(4) 0.030(2) Uani 1 d .
C2 C 0.6394(5) 0.2334(4) 0.4349(5) 0.037(2) Uani 1 d .
H2A H 0.6025(5) 0.2598(4) 0.4559(5) 0.044 Uiso 1 calc R
C3 C 0.7209(6) 0.2672(5) 0.4410(6) 0.051(2) Uani 1 d .
H3A H 0.7373(6) 0.3163(5) 0.4655(6) 0.061 Uiso 1 calc R
C4 C 0.7776(6) 0.2310(5) 0.4122(6) 0.049(2) Uani 1 d .
C5 C 0.8671(6) 0.2669(6) 0.4215(7) 0.074(3) Uani 1 d .
H5A H 0.8824(26) 0.3100(26) 0.4609(36) 0.111 Uiso 1 calc R
H5B H 0.8600(16) 0.2847(37) 0.3657(10) 0.111 Uiso 1 calc R
H5C H 0.9164(12) 0.2292(13) 0.4439(43) 0.111 Uiso 1 calc R
C6 C 0.7514(6) 0.1593(5) 0.3781(6) 0.050(2) Uani 1 d .
H6A H 0.7902(6) 0.1326(5) 0.3594(6) 0.060 Uiso 1 calc R
C7 C 0.6701(5) 0.1235(4) 0.3696(5) 0.038(2) Uani 1 d .
H7A H 0.6543(5) 0.0745(4) 0.3448(5) 0.045 Uiso 1 calc R
C8 C 0.3118(5) 0.1767(4) 0.3828(4) 0.028(2) Uani 1 d .
C9 C 0.3228(5) 0.2522(4) 0.4114(5) 0.038(2) Uani 1 d .
H9A H 0.3817(5) 0.2749(4) 0.4325(5) 0.046 Uiso 1 calc R
C10 C 0.2490(6) 0.2948(4) 0.4094(5) 0.043(2) Uani 1 d .
H10A H 0.2589(6) 0.3458(4) 0.4291(5) 0.052 Uiso 1 calc R
C11 C 0.1605(5) 0.2637(4) 0.3788(5) 0.034(2) Uani 1 d .
C12 C 0.0822(6) 0.3092(5) 0.3821(6) 0.057(3) Uani 1 d .
H12A H 0.0693(28) 0.3536(19) 0.3449(30) 0.086 Uiso 1 calc R
H12B H 0.0997(17) 0.3259(29) 0.4407(9) 0.086 Uiso 1 calc R
H12C H 0.0273(13) 0.2772(12) 0.3629(38) 0.086 Uiso 1 calc R
C13 C 0.1502(6) 0.1883(4) 0.3513(5) 0.041(2) Uani 1 d .
H13A H 0.0915(6) 0.1653(4) 0.3313(5) 0.049 Uiso 1 calc R
C14 C 0.2241(5) 0.1454(4) 0.3524(5) 0.032(2) Uani 1 d .
H14A H 0.2140(5) 0.0946(4) 0.3321(5) 0.038 Uiso 1 calc R
C15 C 0.4599(5) 0.1636(4) 0.3886(4) 0.027(2) Uani 1 d .
H15 H 0.4641(45) 0.2196(41) 0.3863(41) 0.033 Uiso 1 d .
C16 C 0.5150(5) 0.0035(4) 0.2025(4) 0.028(2) Uani 1 d .
C17 C 0.4950(5) 0.0538(4) 0.1341(5) 0.038(2) Uani 1 d .
H17A H 0.4439(5) 0.0870(4) 0.1172(5) 0.046 Uiso 1 calc R
C18 C 0.5501(5) 0.0553(5) 0.0907(5) 0.043(2) Uani 1 d .
H18A H 0.5340(5) 0.0882(5) 0.0432(5) 0.052 Uiso 1 calc R
C19 C 0.6287(6) 0.0093(5) 0.1159(5) 0.043(2) Uani 1 d .
C20 C 0.6893(7) 0.0138(6) 0.0700(6) 0.065(3) Uani 1 d .
H20A H 0.7411(26) 0.0478(30) 0.1013(24) 0.098 Uiso 1 calc R
H20B H 0.6536(14) 0.0335(36) 0.0123(16) 0.098 Uiso 1 calc R
H20C H 0.7124(37) -0.0369(8) 0.0669(38) 0.098 Uiso 1 calc R
C21 C 0.6488(6) -0.0396(4) 0.1855(5) 0.045(2) Uani 1 d .
H21A H 0.7018(6) -0.0708(4) 0.2047(5) 0.053 Uiso 1 calc R
C22 C 0.5919(5) -0.0430(4) 0.2271(5) 0.039(2) Uani 1 d .
H22A H 0.6060(5) -0.0776(4) 0.2728(5) 0.047 Uiso 1 calc R
C23 C 0.2186(5) 0.0182(4) 0.1931(4) 0.029(2) Uani 1 d .
C24 C 0.1855(5) 0.0818(4) 0.1390(5) 0.041(2) Uani 1 d .
H24A H 0.2275(5) 0.1160(4) 0.1329(5) 0.050 Uiso 1 calc R
C25 C 0.0919(5) 0.0948(5) 0.0948(5) 0.043(2) Uani 1 d .
H25A H 0.0707(5) 0.1380(5) 0.0589(5) 0.051 Uiso 1 calc R
C26 C 0.0269(5) 0.0445(5) 0.1024(5) 0.041(2) Uani 1 d .
C27 C -0.0762(6) 0.0604(5) 0.0538(6) 0.056(3) Uani 1 d .
H27A H -0.0950(10) 0.0563(34) -0.0076(6) 0.084 Uiso 1 calc R
H27B H -0.0892(8) 0.1118(13) 0.0673(30) 0.084 Uiso 1 calc R
H27C H -0.1102(6) 0.0234(21) 0.0707(28) 0.084 Uiso 1 calc R
C28 C 0.0624(5) -0.0184(5) 0.1551(5) 0.041(2) Uani 1 d .
H28A H 0.0210(5) -0.0534(5) 0.1609(5) 0.049 Uiso 1 calc R
C29 C 0.1563(5) -0.0318(5) 0.1996(5) 0.041(2) Uani 1 d .
H29A H 0.1775(5) -0.0755(5) 0.2346(5) 0.049 Uiso 1 calc R
C30 C 0.3700(4) 0.0065(4) 0.2060(4) 0.026(2) Uani 1 d .
H30 H 0.3444(46) 0.0066(36) 0.1408(45) 0.031 Uiso 1 d .
C31 C 0.5868(5) -0.1696(4) 0.3855(4) 0.023(2) Uani 1 d .
C32 C 0.6752(5) -0.1413(4) 0.4238(5) 0.031(2) Uani 1 d .
H32A H 0.6884(5) -0.0970(4) 0.4580(5) 0.037 Uiso 1 calc R
C33 C 0.7458(5) -0.1784(5) 0.4120(5) 0.041(2) Uani 1 d .
H33A H 0.8060(5) -0.1578(5) 0.4379(5) 0.049 Uiso 1 calc R
C34 C 0.7301(5) -0.2438(4) 0.3639(5) 0.041(2) Uani 1 d .
C35 C 0.8056(6) -0.2806(6) 0.3472(7) 0.072(3) Uani 1 d .
H35A H 0.7889(23) -0.3333(13) 0.3291(43) 0.107 Uiso 1 calc R
H35B H 0.8633(12) -0.2795(36) 0.3995(14) 0.107 Uiso 1 calc R
H35C H 0.8132(33) -0.2525(24) 0.3022(32) 0.107 Uiso 1 calc R
C36 C 0.6407(6) -0.2727(4) 0.3277(5) 0.045(2) Uani 1 d .
H36A H 0.6282(6) -0.3181(4) 0.2952(5) 0.054 Uiso 1 calc R
C37 C 0.5683(5) -0.2366(4) 0.3377(5) 0.032(2) Uani 1 d .
H37A H 0.5082(5) -0.2575(4) 0.3126(5) 0.038 Uiso 1 calc R
C38 C 0.2832(5) -0.1518(4) 0.3714(4) 0.027(2) Uani 1 d .
C39 C 0.2287(4) -0.1147(4) 0.4040(5) 0.028(2) Uani 1 d .
H39A H 0.2509(4) -0.0704(4) 0.4379(5) 0.034 Uiso 1 calc R
C40 C 0.1417(5) -0.1430(4) 0.3866(5) 0.038(2) Uani 1 d .
H40A H 0.1052(5) -0.1172(4) 0.4084(5) 0.045 Uiso 1 calc R
C41 C 0.1076(5) -0.2081(4) 0.3381(5) 0.037(2) Uani 1 d .
C42 C 0.0103(6) -0.2372(5) 0.3169(6) 0.059(3) Uani 1 d .
H42A H 0.0024(15) -0.2882(15) 0.2923(37) 0.089 Uiso 1 calc R
H42B H -0.0352(6) -0.2028(20) 0.2758(31) 0.089 Uiso 1 calc R
H42C H 0.0018(16) -0.2390(34) 0.3691(9) 0.089 Uiso 1 calc R
C43 C 0.1632(5) -0.2450(4) 0.3065(5) 0.040(2) Uani 1 d .
H43A H 0.1417(5) -0.2901(4) 0.2740(5) 0.048 Uiso 1 calc R
C44 C 0.2501(5) -0.2164(4) 0.3224(5) 0.034(2) Uani 1 d .
H44A H 0.2862(5) -0.2415(4) 0.2994(5) 0.041 Uiso 1 calc R
C45 C 0.4389(5) -0.1588(4) 0.3858(4) 0.028(2) Uani 1 d .
H45 H 0.4383(45) -0.2144(41) 0.3836(41) 0.033 Uiso 1 d .
C46 C -0.0735(10) 0.0106(8) 0.2983(9) 0.119(5) Uiso 1 d .
H46A H -0.0611(10) 0.0398(8) 0.2567(9) 0.179 Uiso 1 calc R
H46B H -0.1377(10) 0.0175(8) 0.2873(9) 0.179 Uiso 1 calc R
H46C H -0.0617(10) -0.0433(8) 0.2934(9) 0.179 Uiso 1 calc R
C47 C -0.0075(12) 0.0399(11) 0.3929(11) 0.146(6) Uiso 1 d .
H47A H 0.0578(12) 0.0331(11) 0.4054(11) 0.176 Uiso 1 calc R
H47B H -0.0187(12) 0.0943(11) 0.3993(11) 0.176 Uiso 1 calc R
C48 C -0.0317(11) -0.0078(10) 0.4507(9) 0.134(6) Uiso 1 d .
H48A H -0.0265(11) -0.0620(10) 0.4384(9) 0.160 Uiso 1 calc R
H48B H -0.0964(11) 0.0020(10) 0.4385(9) 0.160 Uiso 1 calc R

loop_
_atom_type_symbol
_atom_type_description
_atom_type_scat_dispersion_real
_atom_type_scat_dispersion_imag
_atom_type_scat_source
C C 0.0033 0.0016 'International Tables Vol C Tables 4.2.6.8 and 6.1.1.4'
H H 0.0000 0.0000 'International Tables Vol C Tables 4.2.6.8 and 6.1.1.4'
N N 0.0061 0.0033 'International Tables Vol C Tables 4.2.6.8 and 6.1.1.4'
Mo Mo -1.6832 0.6857 'International Tables Vol C Tables 4.2.6.8 and 6.1.1.4'
H- H- 0.0000 0.0000 'International Tables Vol C Tables 4.2.6.8 and 6.1.1.4'

loop_
_geom_angle_atom_site_label_1
_geom_angle_atom_site_label_2
_geom_angle_atom_site_label_3
_geom_angle
_geom_angle_site_symmetry_1
_geom_angle_site_symmetry_3
_geom_angle_publ_flag
H1 Mo1 Mo2 106(2) 3_656 . ?
H1 Mo1 N6 88(2) 3_656 . ?
Mo2 Mo1 N6 92.84(15) . . y
H1 Mo1 N4 161(2) 3_656 . ?
Mo2 Mo1 N4 93.00(15) . . y
N6 Mo1 N4 90.4(2) . . y
H1 Mo1 N2 90(2) 3_656 . ?
Mo2 Mo1 N2 93.2(2) . . y
N6 Mo1 N2 174.0(2) . . y
N4 Mo1 N2 89.6(2) . . y
H1 Mo2 Mo1 107(2) . . ?
H1 Mo2 N5 88(2) . . ?
Mo1 Mo2 N5 92.61(14) . . y
H1 Mo2 N1 89(2) . . ?
Mo1 Mo2 N1 92.74(15) . . y
N5 Mo2 N1 174.4(2) . . y
H1 Mo2 N3 160(2) . . ?
Mo1 Mo2 N3 92.5(2) . . y
N5 Mo2 N3 91.6(2) . . y
N1 Mo2 N3 89.8(2) . . y
Mo2 H1 Mo1 147(4) . 3_656 y
C15 N1 C1 117.4(6) . . ?
C15 N1 Mo2 117.2(4) . . ?
C1 N1 Mo2 125.4(4) . . ?
C15 N2 C8 117.9(6) . . ?
C15 N2 Mo1 116.7(4) . . ?
C8 N2 Mo1 125.5(4) . . ?
C30 N3 C16 117.6(6) . . ?
C30 N3 Mo2 116.5(5) . . ?
C16 N3 Mo2 125.7(4) . . ?
C30 N4 C23 117.7(6) . . ?
C30 N4 Mo1 116.5(4) . . ?
C23 N4 Mo1 125.4(4) . . ?
C45 N5 C31 119.6(6) . . ?
C45 N5 Mo2 117.4(4) . . ?
C31 N5 Mo2 122.7(4) . . ?
C45 N6 C38 120.8(5) . . ?
C45 N6 Mo1 117.5(4) . . ?
C38 N6 Mo1 121.4(4) . . ?
C2 C1 C7 117.9(7) . . ?
C2 C1 N1 124.9(6) . . ?
C7 C1 N1 117.2(6) . . ?
C1 C2 C3 120.9(7) . . ?
C4 C3 C2 121.9(8) . . ?
C6 C4 C3 116.8(8) . . ?
C6 C4 C5 121.6(8) . . ?
C3 C4 C5 121.5(8) . . ?
C4 C6 C7 123.4(8) . . ?
C6 C7 C1 119.1(7) . . ?
C14 C8 C9 117.4(6) . . ?
C14 C8 N2 118.1(6) . . ?
C9 C8 N2 124.5(6) . . ?
C10 C9 C8 121.7(7) . . ?
C9 C10 C11 121.3(7) . . ?
C13 C11 C10 116.8(7) . . ?
C13 C11 C12 122.4(7) . . ?
C10 C11 C12 120.6(7) . . ?
C11 C13 C14 122.2(7) . . ?
C8 C14 C13 120.7(7) . . ?
H15 C15 N2 121(4) . . ?
H15 C15 N1 118(4) . . ?
N2 C15 N1 120.2(6) . . ?
C22 C16 C17 118.3(7) . . ?
C22 C16 N3 119.2(6) . . ?
C17 C16 N3 122.3(6) . . ?
C18 C17 C16 120.4(7) . . ?
C17 C18 C19 121.6(7) . . ?
C21 C19 C18 117.2(7) . . ?
C21 C19 C20 122.0(8) . . ?
C18 C19 C20 120.8(8) . . ?
C22 C21 C19 121.1(8) . . ?
C16 C22 C21 121.2(7) . . ?
C29 C23 C24 118.9(7) . . ?
C29 C23 N4 119.9(6) . . ?
C24 C23 N4 121.1(6) . . ?
C25 C24 C23 120.4(7) . . ?
C24 C25 C26 121.2(7) . . ?
C28 C26 C25 116.6(7) . . ?
C28 C26 C27 123.1(8) . . ?
C25 C26 C27 120.3(8) . . ?
C26 C28 C29 122.5(7) . . ?
C23 C29 C28 120.4(7) . . ?
H30 C30 N4 122(4) . . ?
H30 C30 N3 116(4) . . ?
N4 C30 N3 121.5(6) . . ?
C32 C31 C37 119.9(6) . . ?
C32 C31 N5 118.0(6) . . ?
C37 C31 N5 121.8(6) . . ?
C31 C32 C33 120.0(7) . . ?
C34 C33 C32 122.0(7) . . ?
C33 C34 C36 117.1(7) . . ?
C33 C34 C35 121.4(8) . . ?
C36 C34 C35 121.4(7) . . ?
C34 C36 C37 122.3(7) . . ?
C31 C37 C36 118.7(7) . . ?
C44 C38 C39 119.5(7) . . ?
C44 C38 N6 121.7(6) . . ?
C39 C38 N6 118.5(6) . . ?
C40 C39 C38 120.0(7) . . ?
C41 C40 C39 121.4(7) . . ?
C40 C41 C43 118.0(7) . . ?
C40 C41 C42 120.9(7) . . ?
C43 C41 C42 121.1(7) . . ?
C44 C43 C41 121.1(7) . . ?
C38 C44 C43 120.0(7) . . ?
H45 C45 N6 124(4) . . ?
H45 C45 N5 116(4) . . ?
N6 C45 N5 119.6(6) . . ?
C48 C47 C46 105.1(13) . . ?
C47 C48 C48 113.4(17) . 3_556 ?

loop_
_geom_bond_atom_site_label_1
_geom_bond_atom_site_label_2
_geom_bond_distance
_geom_bond_site_symmetry_2
_geom_bond_publ_flag
Mo1 Mo2 2.0930(9) . y
Mo1 Mo2 3.5317(9) 3_656 y
Mo1 H1 1.85(7) 3_656 y
Mo1 N6 2.138(5) . y
Mo1 N4 2.162(5) . y
Mo1 N2 2.165(5) . y
Mo2 H1 1.83(7) . y
Mo2 N5 2.143(5) . y
Mo2 N1 2.155(5) . y
Mo2 N3 2.166(5) . y
H1 Mo1 1.85(7) 3_656 ?
N1 C15 1.342(9) . ?
N1 C1 1.438(9) . ?
N2 C15 1.329(9) . ?
N2 C8 1.412(8) . ?
N3 C30 1.324(9) . ?
N3 C16 1.428(9) . ?
N4 C30 1.314(9) . ?
N4 C23 1.430(9) . ?
N5 C45 1.330(9) . ?
N5 C31 1.427(8) . ?
N6 C45 1.327(9) . ?
N6 C38 1.437(9) . ?
C1 C2 1.380(10) . ?
C1 C7 1.401(10) . ?
C2 C3 1.396(11) . ?
C3 C4 1.369(12) . ?
C4 C6 1.368(12) . ?
C4 C5 1.509(11) . ?
C6 C7 1.394(11) . ?
C8 C14 1.381(10) . ?
C8 C9 1.389(10) . ?
C9 C10 1.386(10) . ?
C10 C11 1.390(11) . ?
C11 C13 1.381(10) . ?
C11 C12 1.509(10) . ?
C13 C14 1.395(10) . ?
C15 H15 0.98(7) . ?
C16 C22 1.379(10) . ?
C16 C17 1.392(10) . ?
C17 C18 1.386(11) . ?
C18 C19 1.394(11) . ?
C19 C21 1.391(11) . ?
C19 C20 1.502(11) . ?
C21 C22 1.389(11) . ?
C23 C29 1.368(10) . ?
C23 C24 1.397(10) . ?
C24 C25 1.374(11) . ?
C25 C26 1.412(11) . ?
C26 C28 1.378(11) . ?
C26 C27 1.517(11) . ?
C28 C29 1.380(11) . ?
C30 H30 1.02(7) . ?
C31 C32 1.368(9) . ?
C31 C37 1.386(9) . ?
C32 C33 1.395(10) . ?
C33 C34 1.368(11) . ?
C34 C36 1.386(11) . ?
C34 C35 1.506(11) . ?
C36 C37 1.396(10) . ?
C38 C44 1.369(10) . ?
C38 C39 1.390(10) . ?
C39 C40 1.384(10) . ?
C40 C41 1.373(10) . ?
C41 C43 1.392(11) . ?
C41 C42 1.527(11) . ?
C43 C44 1.391(10) . ?
C45 H45 0.97(7) . ?
C46 C47 1.59(2) . ?
C47 C48 1.48(2) . ?
C48 C48 1.58(3) 3_556 ?
